data_2001608
loop_
_publ_author_name
'Deng, S.'
'Zhuang, H.'
'Lu, C.'
'Huang, Jinshun'
'Huang, Jingling'

_publ_section_title
;
 A new type of one-dimensional compound: structure of
 Nb~4~(Te~2~)~4~Te~4~I
;
_journal_issue 6
_journal_name_full 'Acta Crystallographica Section C'
_journal_page_first 1135
_journal_page_last 1137
_journal_paper_doi 10.1107/S010827019201285X
_journal_volume 49
_journal_year 1993
_chemical_formula_sum 'I Nb4 Te12'
_chemical_formula_weight 2029.73
_symmetry_cell_setting monoclinic
_symmetry_space_group_name_Hall '-C 2yc'
_symmetry_space_group_name_H-M 'C 1 2/c 1'
_atom_type_scat_source IntTabIV
_cell_angle_alpha 90.0
_cell_angle_beta 122.400(10)
_cell_angle_gamma 90.0
_cell_formula_units_Z 4
_cell_length_a 21.957(5)
_cell_length_b 6.147(3)
_cell_length_c 19.925(4)
_cell_measurement_reflns_used 25
_cell_measurement_temperature 296
_cell_measurement_theta_max 15
_cell_measurement_theta_min 14
_cell_volume 2270.6(13)
_diffrn_measurement_device 'Enraf-Nonius CAD-4'
_diffrn_measurement_method '\w/2\q scans of rate 1-5\% min^-1^ and width (0.45 + 0.35tan\q)\%'
_diffrn_radiation_type Mo
_diffrn_radiation_wavelength 0.71073
_diffrn_reflns_av_R_equivalents 0.038
_diffrn_reflns_limit_h_max 26
_diffrn_reflns_limit_h_min 0
_diffrn_reflns_limit_k_max 7
_diffrn_reflns_limit_k_min 0
_diffrn_reflns_limit_l_max 19
_diffrn_reflns_limit_l_min -23
_diffrn_reflns_number 2269
_diffrn_reflns_theta_max 25.0
_diffrn_standards_decay_% 2.2
_diffrn_standards_interval_time 60
_diffrn_standards_number 3
_exptl_absorpt_coefficient_mu 18.38
_exptl_absorpt_correction_T_max 1.00
_exptl_absorpt_correction_T_min 0.53
_exptl_absorpt_correction_type 'empirical (North, Phillips & Mathews, 1968)'
_exptl_crystal_colour Black
_exptl_crystal_density_diffrn 5.94
_exptl_crystal_density_meas 5.8(5)
_exptl_crystal_density_method 'micropycnometry in toluene'
_exptl_crystal_description Rectangular
_exptl_crystal_size_max 0.12
_exptl_crystal_size_mid 0.08
_exptl_crystal_size_min 0.06
_refine_diff_density_max 0.86
_refine_diff_density_min 0.81
_refine_ls_extinction_coef 0.00000061
_refine_ls_extinction_method 'Zachariasen (1963)'
_refine_ls_goodness_of_fit_obs 1.26
_refine_ls_number_parameters 79
_refine_ls_number_reflns 1375
_refine_ls_R_factor_obs 0.052
_refine_ls_shift/esd_max 0.01
_refine_ls_structure_factor_coef F
_refine_ls_weighting_details 'w = 1/[\s^2^(F~o~)+(0.03|F~o~|)^2^+1.0]'
_refine_ls_weighting_scheme calc
_refine_ls_wR_factor_obs 0.062
_reflns_number_observed 1375
_reflns_number_total 2202
_reflns_observed_criterion I>3\s(I)
_cod_data_source_file ab1041.cif
_cod_data_source_block ab1041_structure_1_of_1
_cod_depositor_comments
;
The following automatic conversions were performed:

'_refine_ls_weighting_scheme' value
'1/[\s^2^(F~o~)+(0.03|F~o~|)^2^+1.0]' was changed to 'calc'. New tag
'_refine_ls_weighting_details' was created. The value of the new tag
was set to 'w = 1/[\s^2^(F~o~)+(0.03|F~o~|)^2^+1.0]'.

Automatic conversion script
Id: cif_fix_values 3143 2015-03-26 13:38:13Z robertas 
;
_cod_original_cell_volume 2270.6
_cod_original_formula_sum 'Nb4 Te12 I'
_cod_database_code 2001608

loop_
_atom_site_label
_atom_site_fract_x
_atom_site_fract_y
_atom_site_fract_z
I .0000 -.3225(4) .7500
Nb(1) .07816(6) .2970(2) .73611(6)
Nb(2) -.06469(6) .0562(2) .63875(6)
Te(1) -.14320(10) -.1965(4) .50110(10)
Te(2) -.02309(9) .3595(4) .56782(9)
Te(3) .18146(9) -.0047(4) .83620(10)
Te(4) .17261(9) .3635(4) .90490(10)
Te(5) .17463(9) .5548(4) .71990(10)
Te(6) .05870(9) -.0065(4) .62339(9)

loop_
_geom_angle_atom_site_label_1
_geom_angle_atom_site_label_2
_geom_angle_atom_site_label_3
_geom_angle_site_symmetry_1
_geom_angle_site_symmetry_2
_geom_angle_site_symmetry_3
_geom_angle
_geom_angle_publ_flag
Te(2) Nb(1) Te(3) . . . 138.31(8) yes
Te(3) Nb(1) Te(4) . . . 57.09(6) yes
Te(2) Nb(1) Te(6) . . . 57.33(7) yes
Te(3) Nb(1) Te(5) . . . 94.79(8) yes
Te(2) Nb(1) Te(4) . . . 163.91(8) yes
Te(1) Nb(2) Te(2) . . . 94.12(7) yes
Te(1) Nb(2) I . . . 95.32(7) yes
Te(1) Nb(2) Te(6) . . . 86.73(7) yes
Te(2) Nb(2) I . . . 138.10(6) yes
Te(2) Nb(2) Te(6) . . . 57.04(7) yes
Te(3i) Nb(2) Te(4) 2 . 2 56.99(7) yes
I Nb(2) Te(4) . . 2 138.24(8) yes
Te(4) Nb(2) Te(6) 2 . . 137.95(8) yes
Nb(1) I Nb(1) 3 . 4 77.55(8) yes
Nb(1) Nb(2) Nb(1) . . 2 76.18(5) yes
Te(2) Nb(1) Te(5) . . . 87.13(7) yes
Te(4) Nb(1) Te(5) . . . 86.49(6) yes
Te(4) Nb(1) Te(6) . . . 138.02(7) yes
Te(3) Nb(1) Te(6) . . . 81.05(7) yes
Te(5) Nb(1) Te(6) . . . 94.87(8) yes
Te(1) Nb(2) Te(3) . . 2 87.69(8) yes
Te(1) Nb(2) Te(4) . . 2 95.52(6) yes
Te(2) Nb(2) Te(3) . . 2 137.81(7) yes
Te(2) Nb(2) Te(4) . . 2 80.93(7) yes
Te(3) Nb(2) I 2 . . 83.34(5) yes
Te(3) Nb(2) Te(6) 2 . . 164.58(8) yes
I Nb(2) Te(6) . . . 82.87(6) yes
Nb(2) I Nb(2) . . 2 78.03(7) yes
Nb(2) Nb(1) Nb(2) . . 2 76.51(5) yes

loop_
_geom_bond_atom_site_label_1
_geom_bond_atom_site_label_2
_geom_bond_site_symmetry_1
_geom_bond_site_symmetry_2
_geom_bond_distance
_geom_bond_publ_flag
Nb(1) Nb(2) . . 3.045(2) yes
Nb(1) Te(2) . . 2.889(2) yes
Nb(1) Te(4) . . 2.882(2) yes
Nb(1) Te(6) . . 2.771(3) yes
Nb(2) Te(2) . . 2.774(3) yes
Nb(2) Te(3) . 2 2.887(3) yes
Te(3) Te(4) . . 2.705(3) yes
I Nb(2) . . 2.996(2) yes
Nb(1) Nb(2) . 2 3.047(3) yes
Nb(1) Te(3) . . 2.777(2) yes
Nb(1) Te(5) . . 2.800(3) yes
Nb(2) Te(1) . . 2.800(2) yes
Nb(2) Te(6) . . 2.911(3) yes
Nb(2) Te(4) . 2 2.780(2) yes
Te(2) Te(6) . . 2.717(3) yes
I Nb(1) . 3 3.000(3) yes
Nb(1) Nb(2) . . 3.045(2) no
Nb(1) Nb(2) . . 3.047(3) no
Nb(1) Te(2) . . 2.889(2) no
Nb(1) Te(3) . . 2.777(2) no
Nb(1) I . . 3.000(3) no
Nb(1) Te(4) . . 2.882(2) no
Nb(1) Te(5) . . 2.800(3) no
Nb(1) Te(6) . . 2.771(3) no
Nb(2) Te(1) . . 2.800(2) no
Nb(2) Te(2) . . 2.774(3) no
Nb(2) Te(3) . . 2.887(3) no
Nb(2) I . . 2.996(2) no
Nb(2) Te(4) . . 2.780(2) no
Nb(2) Te(6) . . 2.911(3) no
Te(2) Te(6) . . 2.717(3) no
Te(3) Te(4) . . 2.705(3) no
